data_1533477
loop_
_publ_author_name
'Grippa, A.Yu.'
'Antipov, E.V.'
'Lidin, S.'
'Svensson, G.'
'Rupasov, D.P.'
'Khasanova, N.R.'
'D'yachenko, O.G.'

_publ_section_title
;
 New strontium and rare earth-based mixed niobium misfit sulfides
;
_journal_name_full 'Solid State Sciences'
_journal_page_first 495
_journal_page_last 502
_journal_volume 5
_journal_year 2003
_chemical_formula_sum 'S1.5 Sm0.56 Sr0.94'
_chemical_name_systematic 'Sm0.56 Sr0.94 Nb S3.5'
_space_group_IT_number 38
_symmetry_space_group_name_Hall 'C -2 -2'
_symmetry_space_group_name_H-M 'C m 2 m'
_cell_angle_alpha 90
_cell_angle_beta 90
_cell_angle_gamma 90
_cell_formula_units_Z 4
_cell_length_a 5.7953
_cell_length_b 5.8007
_cell_length_c 14.957
_cell_volume 502.806
_citation_journal_id_ASTM SSSCFJ
_cod_data_source_file Grippa_SSSCFJ_2003_1014.cif
_cod_data_source_block S1.5Sm0.56Sr0.94
_cod_original_cell_volume 502.8064
_cod_original_sg_symbol_Hall 'A 2 -2 (y,z,x)'
_cod_database_code 1533477

loop_
_symmetry_equiv_pos_as_xyz
x,y,z
-x,y,-z
x,y,-z
-x,y,z
x+1/2,y+1/2,z
-x+1/2,y+1/2,-z
x+1/2,y+1/2,-z
-x+1/2,y+1/2,z

loop_
_atom_site_label
_atom_site_type_symbol
_atom_site_fract_x
_atom_site_fract_y
_atom_site_fract_z
_atom_site_occupancy
_atom_site_U_iso_or_equiv
Sm1 Sm+2 0 0 0 0.76 0.0
Sr1 Sr+2 0 0 0 0.24 0.0
S2 S-2 0 -0.002 0.1834 1 0.0
Sr2 Sr+2 0 0.496 0.2238 0.82 0.0
Sm2 Sm+2 0 0.496 0.2238 0.18 0.0
S1 S-2 0 0.5 0 1 0.0
